data_1000265
loop_
_publ_author_name
'Attfield, J P'
'Ferey, G'

_publ_section_title
;
Preparation and Crystal Structures of La~2~ Cu~1-x~ Li~x~ O~4~ Solid
Solutions and Evidence for a New Oxide with a defect K~2~ Ni F~4~
Structure: La~4~ Li~2~ O~7~
;
_journal_coden_ASTM JSSCBI
_journal_name_full 'Journal of Solid State Chemistry'
_journal_page_first 112
_journal_page_last 119
_journal_paper_doi 10.1016/0022-4596(89)90037-6
_journal_volume 80
_journal_year 1989
_chemical_formula_structural 'La2 Cu0.85 Li0.15 O3.97'
_chemical_formula_sum 'Cu0.85 La2 Li0.15 O3.97'
_chemical_name_systematic 'Lanthanum copper lithium oxide (2/.9/.2/4)'
_space_group_IT_number 64
_symmetry_cell_setting orthorhombic
_symmetry_Int_Tables_number 64
_symmetry_space_group_name_Hall '-A 2ab 2ab'
_symmetry_space_group_name_H-M 'A b m a'
_cell_angle_alpha 90
_cell_angle_beta 90
_cell_angle_gamma 90
_cell_formula_units_Z 4
_cell_length_a 5.3617(1)
_cell_length_b 5.3147(1)
_cell_length_c 13.1066(1)
_cell_volume 373.5
_refine_ls_R_factor_all 0.051
_cod_original_formula_sum 'Cu.85 La2 Li.15 O3.97'
_cod_database_code 1000265

loop_
_symmetry_equiv_pos_as_xyz
x,y,z
-x,y,-z
1/2+x,y,1/2-z
1/2-x,y,1/2+z
-x,-y,-z
x,-y,z
1/2-x,-y,1/2+z
1/2+x,-y,1/2-z
x,1/2+y,1/2+z
-x,1/2+y,1/2-z
1/2+x,1/2+y,-z
1/2-x,1/2+y,z
-x,1/2-y,1/2-z
x,1/2-y,1/2+z
1/2-x,1/2-y,z
1/2+x,1/2-y,-z

loop_
_atom_site_label
_atom_site_type_symbol
_atom_site_symmetry_multiplicity
_atom_site_Wyckoff_symbol
_atom_site_fract_x
_atom_site_fract_y
_atom_site_fract_z
_atom_site_occupancy
_atom_site_attached_hydrogens
_atom_site_calc_flag
La1 La3+ 8 f -0.0066(2) 0. 0.3619(1) 1. 0 d
Cu1 Cu2+ 4 a 0. 0. 0. 0.855(4) 0 d
Li1 Li1+ 4 a 0. 0. 0. 0.145(4) 0 d
O1 O2- 8 d 0.25 0.25 -0.0062(1) 0.987(6) 0 d
O2 O2- 8 f 0.0304(2) 0. 0.1827(1) 1. 0 d

loop_
_atom_type_symbol
_atom_type_oxidation_number
La3+ 3.000
Cu2+ 2.110
Li1+ 1.000
O2- -2.000
